data_4338029
loop_
_publ_author_name
'Pedersen, Kasper S.'
'Sigrist, Marc'
'Weihe, H\/ogni'
'Bond, Andrew D.'
'Thuesen, Christian Aa'
'Simonsen, Kim P.'
'Birk, Torben'
'Mutka, Hannu'
'Barra, Anne-Laure'
'Bendix, Jesper'

_publ_section_title
;
 Magnetic Interactions through Fluoride: Magnetic and Spectroscopic
 Characterization of Discrete, Linearly Bridged
 [Mn(III)2(\m-F)F4(Me3tacn)2](PF6).
;
_journal_issue 10
_journal_name_full 'Inorganic chemistry'
_journal_page_first 5013
_journal_page_last 5019
_journal_paper_doi 10.1021/ic500049w
_journal_volume 53
_journal_year 2014
_chemical_formula_moiety 'C18 H42 F5 Mn2 N6 +, F6 P -'
_chemical_formula_sum 'C18 H42 F11 Mn2 N6 P'
_chemical_formula_weight 692.42
_chemical_name_systematic
;
mu-fluorido-bis(difluorido-1,4,7-trimethyltriazacyclononane-manganese(III))
hexafluorophosphate
;
_space_group_crystal_system triclinic
_space_group_IT_number 2
_space_group_name_Hall '-P 1'
_space_group_name_H-M_alt 'P -1'
_symmetry_space_group_name_Hall '-P 1'
_symmetry_space_group_name_H-M 'P -1'
_atom_sites_solution_hydrogens geom
_atom_sites_solution_primary direct
_atom_sites_solution_secondary difmap
_audit_creation_method SHELXL-2013
_cell_angle_alpha 75.658(3)
_cell_angle_beta 81.412(3)
_cell_angle_gamma 72.302(3)
_cell_formula_units_Z 1
_cell_length_a 7.3362(5)
_cell_length_b 7.4467(6)
_cell_length_c 13.8751(10)
_cell_measurement_reflns_used 5794
_cell_measurement_temperature 120(2)
_cell_measurement_theta_max 25.06
_cell_measurement_theta_min 2.94
_cell_volume 697.37(9)
_computing_cell_refinement 'SAINT (Bruker, 2010)'
_computing_data_collection 'APEX2 (Bruker, 2010)'
_computing_data_reduction SAINT
_computing_molecular_graphics 'SHELXTL (Bruker, 2010)'
_computing_publication_material SHELXL-2013
_computing_structure_refinement SHELXL-2013
_computing_structure_solution 'SHELXS-2013 (Sheldrick, 2013)'
_diffrn_ambient_temperature 120(2)
_diffrn_measured_fraction_theta_full 0.970
_diffrn_measured_fraction_theta_max 0.990
_diffrn_measurement_device_type 'Bruker Nonius X8APEX-II CCD'
_diffrn_measurement_method '\w and \f scans'
_diffrn_radiation_source 'fine-focus sealed tube'
_diffrn_radiation_type MoK\a
_diffrn_radiation_wavelength 0.71073
_diffrn_reflns_av_R_equivalents 0.0232
_diffrn_reflns_av_unetI/netI 0.0212
_diffrn_reflns_Laue_measured_fraction_full 0.970
_diffrn_reflns_Laue_measured_fraction_max 0.990
_diffrn_reflns_limit_h_max 8
_diffrn_reflns_limit_h_min -8
_diffrn_reflns_limit_k_max 8
_diffrn_reflns_limit_k_min -8
_diffrn_reflns_limit_l_max 16
_diffrn_reflns_limit_l_min -16
_diffrn_reflns_number 9969
_diffrn_reflns_point_group_measured_fraction_full 0.970
_diffrn_reflns_point_group_measured_fraction_max 0.990
_diffrn_reflns_theta_full 25.242
_diffrn_reflns_theta_max 25.070
_diffrn_reflns_theta_min 3.522
_exptl_absorpt_coefficient_mu 1.056
_exptl_absorpt_correction_T_max 0.7452
_exptl_absorpt_correction_T_min 0.7009
_exptl_absorpt_correction_type multi-scan
_exptl_absorpt_process_details 'SADABS (Sheldrick, 2008)'
_exptl_crystal_colour red
_exptl_crystal_density_diffrn 1.649
_exptl_crystal_description prism
_exptl_crystal_F_000 356
_exptl_crystal_size_max 0.200
_exptl_crystal_size_mid 0.100
_exptl_crystal_size_min 0.050
_refine_diff_density_max 0.928
_refine_diff_density_min -0.761
_refine_diff_density_rms 0.098
_refine_ls_extinction_method none
_refine_ls_goodness_of_fit_ref 1.048
_refine_ls_hydrogen_treatment constr
_refine_ls_matrix_type full
_refine_ls_number_parameters 206
_refine_ls_number_reflns 2447
_refine_ls_number_restraints 12
_refine_ls_restrained_S_all 1.048
_refine_ls_R_factor_all 0.0548
_refine_ls_R_factor_gt 0.0503
_refine_ls_shift/su_max 0.000
_refine_ls_shift/su_mean 0.000
_refine_ls_structure_factor_coef Fsqd
_refine_ls_weighting_details 'w=1/[\s^2^(Fo^2^)+(0.0330P)^2^+3.5400P] where P=(Fo^2^+2Fc^2^)/3'
_refine_ls_weighting_scheme calc
_refine_ls_wR_factor_gt 0.1111
_refine_ls_wR_factor_ref 0.1144
_reflns_Friedel_coverage 0.000
_reflns_number_gt 2257
_reflns_number_total 2447
_reflns_threshold_expression 'I > 2\s(I)'
_cod_data_source_file ic500049w_si_002.cif
_cod_data_source_block ab1021
_cod_depositor_comments 'Adding full bibliography for 4338029.cif.'
_cod_database_code 4338029
_shelx_space_group_comment
;
The symmetry employed for this shelxl refinement is uniquely defined
by the following loop, which should always be used as a source of
symmetry information in preference to the above space-group names.
They are only intended as comments.
;
_shelx_estimated_absorpt_t_min 0.817
_shelx_estimated_absorpt_t_max 0.949
_shelxl_version_number 2013-4

loop_
_space_group_symop_operation_xyz
'x, y, z'
'-x, -y, -z'

loop_
_atom_site_label
_atom_site_type_symbol
_atom_site_fract_x
_atom_site_fract_y
_atom_site_fract_z
_atom_site_U_iso_or_equiv
_atom_site_adp_type
_atom_site_occupancy
_atom_site_site_symmetry_order
_atom_site_calc_flag
_atom_site_refinement_flags_posn
_atom_site_refinement_flags_adp
_atom_site_refinement_flags_occupancy
_atom_site_disorder_assembly
_atom_site_disorder_group
Mn1 Mn 0.53130(7) 0.49145(7) 0.35185(4) 0.01126(17) Uani 1 1 d . . . . .
F1 F 0.5000 0.5000 0.5000 0.0162(6) Uani 1 2 d S . P . .
F2 F 0.5899(3) 0.2288(3) 0.37817(16) 0.0217(5) Uani 1 1 d . . . . .
F3 F 0.2754(3) 0.5326(3) 0.34423(16) 0.0226(5) Uani 1 1 d . . . . .
N1 N 0.8214(4) 0.4787(4) 0.3428(2) 0.0178(7) Uani 1 1 d . . . . .
N2 N 0.6006(5) 0.5085(4) 0.1856(2) 0.0194(7) Uani 1 1 d . . . . .
N3 N 0.4984(4) 0.7888(4) 0.3046(2) 0.0167(6) Uani 1 1 d . . . . .
C9 C 0.9231(5) 0.3268(6) 0.4232(3) 0.0218(8) Uani 1 1 d . . . . .
H9A H 1.0582 0.3261 0.4168 0.033 Uiso 1 1 calc R U . . .
H9B H 0.9150 0.2008 0.4177 0.033 Uiso 1 1 calc R U . . .
H9C H 0.8637 0.3528 0.4882 0.033 Uiso 1 1 calc R U . . .
C12 C 0.4989(7) 0.3985(6) 0.1501(3) 0.0317(10) Uani 1 1 d . . . . .
H12A H 0.5476 0.3878 0.0815 0.048 Uiso 1 1 calc R U . . .
H12B H 0.3612 0.4651 0.1520 0.048 Uiso 1 1 calc R U . . .
H12C H 0.5198 0.2692 0.1932 0.048 Uiso 1 1 calc R U . . .
C13 C 0.3393(6) 0.9031(5) 0.3625(3) 0.0226(8) Uani 1 1 d . . . . .
H13A H 0.3278 1.0408 0.3371 0.034 Uiso 1 1 calc R U . . .
H13B H 0.3657 0.8670 0.4330 0.034 Uiso 1 1 calc R U . . .
H13C H 0.2191 0.8771 0.3559 0.034 Uiso 1 1 calc R U . . .
C14 C 0.4497(9) 0.8415(7) 0.1983(3) 0.0498(15) Uani 1 1 d . . . . .
H14A H 0.3109 0.8566 0.1983 0.060 Uiso 1 1 calc R U . . .
H14B H 0.4713 0.9691 0.1677 0.060 Uiso 1 1 calc R U . . .
C16 C 0.9166(7) 0.4509(10) 0.2440(3) 0.0550(17) Uani 1 1 d . . . . .
H16A H 0.9553 0.5688 0.2098 0.066 Uiso 1 1 calc R U . . .
H16B H 1.0355 0.3432 0.2543 0.066 Uiso 1 1 calc R U . . .
C17 C 0.8193(7) 0.6695(7) 0.3607(5) 0.0544(17) Uani 1 1 d . . . . .
H17A H 0.7971 0.6643 0.4334 0.065 Uiso 1 1 calc R U . . .
H17B H 0.9475 0.6901 0.3388 0.065 Uiso 1 1 calc R U . . .
C18 C 0.5514(11) 0.7116(7) 0.1361(4) 0.0570(18) Uani 1 1 d . . . . .
H18A H 0.6712 0.7455 0.1068 0.068 Uiso 1 1 calc R U . . .
H18B H 0.4726 0.7302 0.0805 0.068 Uiso 1 1 calc R U . . .
C19 C 0.8085(7) 0.4117(11) 0.1796(4) 0.0589(18) Uani 1 1 d . . . . .
H19A H 0.8268 0.2706 0.1941 0.071 Uiso 1 1 calc R U . . .
H19B H 0.8615 0.4494 0.1101 0.071 Uiso 1 1 calc R U . . .
C20 C 0.6808(7) 0.8284(7) 0.3121(6) 0.0553(17) Uani 1 1 d . . . . .
H20A H 0.7352 0.8743 0.2440 0.066 Uiso 1 1 calc R U . . .
H20B H 0.6530 0.9340 0.3483 0.066 Uiso 1 1 calc R U . . .
P1 P 0.0000 0.0000 0.0000 0.0190(3) Uani 1 2 d DS . P . .
F10 F -0.0907(14) 0.2269(10) -0.0325(6) 0.053(3) Uani 0.5 1 d D . P A 1
F11 F 0.2016(10) 0.0330(14) 0.0010(6) 0.080(3) Uani 0.5 1 d D . P A 1
F12 F -0.0450(11) 0.0094(11) 0.1134(4) 0.047(2) Uani 0.5 1 d D . P A 1
F10A F -0.0298(14) 0.2210(10) -0.0458(9) 0.068(4) Uani 0.5 1 d D . P A 2
F11A F 0.2146(8) -0.0495(9) -0.0432(6) 0.054(2) Uani 0.5 1 d D . P A 2
F12A F 0.0590(14) 0.0222(17) 0.0994(7) 0.109(6) Uani 0.5 1 d D . P A 2

loop_
_atom_site_aniso_label
_atom_site_aniso_U_11
_atom_site_aniso_U_22
_atom_site_aniso_U_33
_atom_site_aniso_U_23
_atom_site_aniso_U_13
_atom_site_aniso_U_12
Mn1 0.0119(3) 0.0114(3) 0.0113(3) -0.0022(2) 0.00020(19) -0.0052(2)
F1 0.0178(15) 0.0185(15) 0.0114(14) -0.0032(11) 0.0018(11) -0.0053(12)
F2 0.0316(13) 0.0145(11) 0.0208(11) -0.0043(9) 0.0017(9) -0.0105(9)
F3 0.0159(11) 0.0314(13) 0.0228(12) -0.0027(10) -0.0013(9) -0.0127(9)
N1 0.0135(15) 0.0183(16) 0.0188(16) 0.0005(13) 0.0008(12) -0.0048(12)
N2 0.0288(18) 0.0189(16) 0.0139(16) -0.0036(13) -0.0004(13) -0.0123(14)
N3 0.0157(15) 0.0133(15) 0.0203(16) -0.0040(12) 0.0016(12) -0.0041(12)
C9 0.0148(18) 0.023(2) 0.022(2) 0.0007(16) -0.0046(15) -0.0016(15)
C12 0.055(3) 0.034(2) 0.018(2) -0.0059(18) -0.0062(19) -0.027(2)
C13 0.022(2) 0.0142(18) 0.024(2) -0.0033(15) 0.0044(16) 0.0011(15)
C14 0.088(4) 0.022(2) 0.019(2) 0.0028(18) -0.004(2) 0.009(2)
C16 0.019(2) 0.107(5) 0.020(2) -0.009(3) 0.0075(18) 0.004(3)
C17 0.039(3) 0.022(2) 0.110(5) 0.002(3) -0.041(3) -0.015(2)
C18 0.130(6) 0.023(2) 0.022(3) 0.004(2) -0.029(3) -0.023(3)
C19 0.031(3) 0.111(5) 0.050(3) -0.061(4) 0.017(2) -0.017(3)
C20 0.021(2) 0.031(3) 0.128(6) -0.042(3) -0.004(3) -0.008(2)
P1 0.0185(7) 0.0184(7) 0.0158(7) 0.0006(5) 0.0022(5) -0.0040(5)
F10 0.079(8) 0.026(4) 0.032(4) -0.003(3) 0.009(5) 0.008(4)
F11 0.059(5) 0.117(8) 0.065(6) 0.051(5) -0.038(5) -0.067(6)
F12 0.080(6) 0.038(4) 0.013(3) -0.001(2) 0.002(3) -0.010(4)
F10A 0.049(5) 0.019(4) 0.099(8) 0.011(4) 0.052(4) -0.001(3)
F11A 0.020(3) 0.028(3) 0.098(7) -0.005(3) 0.027(4) -0.003(2)
F12A 0.090(8) 0.126(9) 0.107(9) -0.090(8) -0.073(7) 0.061(7)

loop_
_atom_type_symbol
_atom_type_description
_atom_type_scat_dispersion_real
_atom_type_scat_dispersion_imag
_atom_type_scat_source
C C 0.0033 0.0016 'International Tables Vol C Tables 4.2.6.8 and 6.1.1.4'
H H 0.0000 0.0000 'International Tables Vol C Tables 4.2.6.8 and 6.1.1.4'
N N 0.0061 0.0033 'International Tables Vol C Tables 4.2.6.8 and 6.1.1.4'
F F 0.0171 0.0103 'International Tables Vol C Tables 4.2.6.8 and 6.1.1.4'
P P 0.1023 0.0942 'International Tables Vol C Tables 4.2.6.8 and 6.1.1.4'
Mn Mn 0.3368 0.7283 'International Tables Vol C Tables 4.2.6.8 and 6.1.1.4'

loop_
_geom_angle_atom_site_label_1
_geom_angle_atom_site_label_2
_geom_angle_atom_site_label_3
_geom_angle
_geom_angle_site_symmetry_1
_geom_angle_site_symmetry_3
F3 Mn1 F2 95.50(10) . .
F3 Mn1 F1 93.73(7) . .
F2 Mn1 F1 93.05(7) . .
F3 Mn1 N1 171.61(11) . .
F2 Mn1 N1 90.93(11) . .
F1 Mn1 N1 91.30(9) . .
F3 Mn1 N3 90.08(11) . .
F2 Mn1 N3 171.27(11) . .
F1 Mn1 N3 93.29(9) . .
N1 Mn1 N3 82.92(12) . .
F3 Mn1 N2 93.29(11) . .
F2 Mn1 N2 92.06(11) . .
F1 Mn1 N2 170.89(8) . .
N1 Mn1 N2 81.07(12) . .
N3 Mn1 N2 80.90(12) . .
Mn1 F1 Mn1 180.0 . 2_666
C16 N1 C9 110.6(3) . .
C16 N1 C17 111.4(4) . .
C9 N1 C17 107.5(3) . .
C16 N1 Mn1 111.2(3) . .
C9 N1 Mn1 111.9(2) . .
C17 N1 Mn1 103.9(3) . .
C18 N2 C12 112.8(4) . .
C18 N2 C19 113.7(5) . .
C12 N2 C19 109.5(4) . .
C18 N2 Mn1 107.6(3) . .
C12 N2 Mn1 110.6(2) . .
C19 N2 Mn1 102.1(3) . .
C20 N3 C13 110.4(3) . .
C20 N3 C14 110.8(4) . .
C13 N3 C14 108.0(3) . .
C20 N3 Mn1 109.1(3) . .
C13 N3 Mn1 112.3(2) . .
C14 N3 Mn1 106.1(3) . .
N1 C9 H9A 109.5 . .
N1 C9 H9B 109.5 . .
H9A C9 H9B 109.5 . .
N1 C9 H9C 109.5 . .
H9A C9 H9C 109.5 . .
H9B C9 H9C 109.5 . .
N2 C12 H12A 109.5 . .
N2 C12 H12B 109.5 . .
H12A C12 H12B 109.5 . .
N2 C12 H12C 109.5 . .
H12A C12 H12C 109.5 . .
H12B C12 H12C 109.5 . .
N3 C13 H13A 109.5 . .
N3 C13 H13B 109.5 . .
H13A C13 H13B 109.5 . .
N3 C13 H13C 109.5 . .
H13A C13 H13C 109.5 . .
H13B C13 H13C 109.5 . .
C18 C14 N3 117.2(4) . .
C18 C14 H14A 108.0 . .
N3 C14 H14A 108.0 . .
C18 C14 H14B 108.0 . .
N3 C14 H14B 108.0 . .
H14A C14 H14B 107.2 . .
C19 C16 N1 116.6(4) . .
C19 C16 H16A 108.1 . .
N1 C16 H16A 108.1 . .
C19 C16 H16B 108.1 . .
N1 C16 H16B 108.1 . .
H16A C16 H16B 107.3 . .
C20 C17 N1 114.9(4) . .
C20 C17 H17A 108.5 . .
N1 C17 H17A 108.5 . .
C20 C17 H17B 108.5 . .
N1 C17 H17B 108.5 . .
H17A C17 H17B 107.5 . .
C14 C18 N2 115.2(4) . .
C14 C18 H18A 108.5 . .
N2 C18 H18A 108.5 . .
C14 C18 H18B 108.5 . .
N2 C18 H18B 108.5 . .
H18A C18 H18B 107.5 . .
C16 C19 N2 116.0(4) . .
C16 C19 H19A 108.3 . .
N2 C19 H19A 108.3 . .
C16 C19 H19B 108.3 . .
N2 C19 H19B 108.3 . .
H19A C19 H19B 107.4 . .
C17 C20 N3 114.5(4) . .
C17 C20 H20A 108.6 . .
N3 C20 H20A 108.6 . .
C17 C20 H20B 108.6 . .
N3 C20 H20B 108.6 . .
H20A C20 H20B 107.6 . .
F11A P1 F11A 180.0 . 2
F11A P1 F12A 90.9(4) . .
F11A P1 F12A 89.1(4) 2 .
F11A P1 F12A 89.1(4) . 2
F11A P1 F12A 90.9(4) 2 2
F12A P1 F12A 180.0 . 2
F11A P1 F10A 88.3(4) . 2
F11A P1 F10A 91.7(4) 2 2
F12A P1 F10A 89.0(5) . 2
F12A P1 F10A 91.0(5) 2 2
F11A P1 F10A 91.7(4) . .
F11A P1 F10A 88.3(4) 2 .
F12A P1 F10A 91.0(5) . .
F12A P1 F10A 89.0(5) 2 .
F10A P1 F10A 180.0 2 .
F12 P1 F12 180.00(8) 2 .
F12 P1 F11 90.0(4) 2 2
F12 P1 F11 90.0(4) . 2
F12 P1 F11 90.0(4) 2 .
F12 P1 F11 90.0(4) . .
F11 P1 F11 180.0 2 .
F12 P1 F10 90.9(4) 2 2
F12 P1 F10 89.1(4) . 2
F11 P1 F10 89.7(4) 2 2
F11 P1 F10 90.3(4) . 2
F12 P1 F10 89.1(4) 2 .
F12 P1 F10 90.9(4) . .
F11 P1 F10 90.3(4) 2 .
F11 P1 F10 89.7(4) . .
F10 P1 F10 180.0 2 .

loop_
_geom_bond_atom_site_label_1
_geom_bond_atom_site_label_2
_geom_bond_distance
_geom_bond_site_symmetry_2
Mn1 F3 1.823(2) .
Mn1 F2 1.823(2) .
Mn1 F1 2.0487(5) .
Mn1 N1 2.087(3) .
Mn1 N3 2.096(3) .
Mn1 N2 2.267(3) .
F1 Mn1 2.0487(5) 2_666
N1 C16 1.476(5) .
N1 C9 1.480(5) .
N1 C17 1.497(6) .
N2 C18 1.455(5) .
N2 C12 1.467(5) .
N2 C19 1.475(6) .
N3 C20 1.478(5) .
N3 C13 1.479(5) .
N3 C14 1.497(6) .
C9 H9A 0.9800 .
C9 H9B 0.9800 .
C9 H9C 0.9800 .
C12 H12A 0.9800 .
C12 H12B 0.9800 .
C12 H12C 0.9800 .
C13 H13A 0.9800 .
C13 H13B 0.9800 .
C13 H13C 0.9800 .
C14 C18 1.421(7) .
C14 H14A 0.9900 .
C14 H14B 0.9900 .
C16 C19 1.412(8) .
C16 H16A 0.9900 .
C16 H16B 0.9900 .
C17 C20 1.402(7) .
C17 H17A 0.9900 .
C17 H17B 0.9900 .
C18 H18A 0.9900 .
C18 H18B 0.9900 .
C19 H19A 0.9900 .
C19 H19B 0.9900 .
C20 H20A 0.9900 .
C20 H20B 0.9900 .
P1 F11A 1.565(5) .
P1 F11A 1.565(5) 2
P1 F12A 1.565(7) .
P1 F12A 1.565(7) 2
P1 F10A 1.570(7) 2
P1 F10A 1.570(7) .
P1 F12 1.573(5) 2
P1 F12 1.573(5) .
P1 F11 1.573(5) 2
P1 F11 1.574(5) .
P1 F10 1.590(6) 2
P1 F10 1.590(6) .

loop_
_geom_torsion_atom_site_label_1
_geom_torsion_atom_site_label_2
_geom_torsion_atom_site_label_3
_geom_torsion_atom_site_label_4
_geom_torsion
C20 N3 C14 C18 77.2(6)
C13 N3 C14 C18 -161.8(5)
Mn1 N3 C14 C18 -41.1(6)
C9 N1 C16 C19 116.6(6)
C17 N1 C16 C19 -123.8(6)
Mn1 N1 C16 C19 -8.4(7)
C16 N1 C17 C20 77.6(6)
C9 N1 C17 C20 -161.0(5)
Mn1 N1 C17 C20 -42.2(6)
N3 C14 C18 N2 34.3(8)
C12 N2 C18 C14 113.2(6)
C19 N2 C18 C14 -121.3(6)
Mn1 N2 C18 C14 -9.0(6)
N1 C16 C19 N2 34.8(9)
C18 N2 C19 C16 76.6(7)
C12 N2 C19 C16 -156.3(5)
Mn1 N2 C19 C16 -39.1(6)
N1 C17 C20 N3 35.2(8)
C13 N3 C20 C17 115.3(5)
C14 N3 C20 C17 -125.0(6)
Mn1 N3 C20 C17 -8.6(6)
